data_7031611
loop_
_publ_author_name
'Clark, Ewan R.'
'Anwar, Muhammad U.'
'Leontowicz, Bryce J.'
'Beldjoudi, Yassine'
'Hayward, John J.'
'Chan, Wesley T. K.'
'Gavey, Emma L.'
'Pilkington, Melanie'
'Zysman-Colman, Eli'
'Rawson, Jeremy M.'

_publ_section_title
;
 Synthesis and characterisation of first row transition metal complexes of
 functionalized 1,2,4-benzothiadiazines.
;
_journal_issue 34
_journal_name_full 'Dalton transactions (Cambridge, England : 2003)'
_journal_page_first 12996
_journal_paper_doi 10.1039/c4dt01413h
_journal_volume 43
_journal_year 2014
_chemical_formula_moiety 'C12 H9 Cl2 Cu N3 S'
_chemical_formula_sum 'C12 H9 Cl2 Cu N3 S'
_chemical_formula_weight 361.72
_chemical_name_systematic
; 
 ? 
;
_space_group_IT_number 9
_symmetry_cell_setting monoclinic
_symmetry_space_group_name_Hall 'C -2yc'
_symmetry_space_group_name_H-M 'C 1 c 1'
_atom_sites_solution_hydrogens geom
_atom_sites_solution_primary direct
_atom_sites_solution_secondary difmap
_audit_creation_method SHELXL-97
_cell_angle_alpha 90.00
_cell_angle_beta 116.720(3)
_cell_angle_gamma 90.00
_cell_formula_units_Z 4
_cell_length_a 9.0429(3)
_cell_length_b 22.3081(5)
_cell_length_c 7.1341(3)
_cell_measurement_reflns_used 11719
_cell_measurement_temperature 180(2)
_cell_measurement_theta_max 27.48
_cell_measurement_theta_min 1.00
_cell_volume 1285.48(8)
_computing_cell_refinement 'HKL Scalepack (Otwinowski & Minor 1997)'
_computing_data_collection 'Collect (Nonius B.V. 1998)'
_computing_data_reduction
;
 HKL Denzo and Scalepack (Otwinowski & Minor 1997)
;
_computing_molecular_graphics 'Bruker SHELXTL'
_computing_publication_material 'SHELXL-97 (Sheldrick 1997)'
_computing_structure_refinement 'SHELXL-97 (Sheldrick 1997)'
_computing_structure_solution 'SHELXS-97 (Sheldrick, 1990)'
_diffrn_ambient_temperature 180(2)
_diffrn_measured_fraction_theta_full 0.996
_diffrn_measured_fraction_theta_max 0.996
_diffrn_measurement_device_type 'Nonius Kappa CCD'
_diffrn_measurement_method 'thin slice \w and \f scans'
_diffrn_radiation_monochromator graphite
_diffrn_radiation_source 'fine-focus sealed tube'
_diffrn_radiation_type MoK\a
_diffrn_radiation_wavelength 0.71073
_diffrn_reflns_av_R_equivalents 0.0401
_diffrn_reflns_av_sigmaI/netI 0.0419
_diffrn_reflns_limit_h_max 11
_diffrn_reflns_limit_h_min -10
_diffrn_reflns_limit_k_max 28
_diffrn_reflns_limit_k_min -23
_diffrn_reflns_limit_l_max 9
_diffrn_reflns_limit_l_min -8
_diffrn_reflns_number 7761
_diffrn_reflns_theta_full 27.43
_diffrn_reflns_theta_max 27.43
_diffrn_reflns_theta_min 3.19
_exptl_absorpt_coefficient_mu 2.262
_exptl_absorpt_correction_T_max 0.890
_exptl_absorpt_correction_T_min 0.805
_exptl_absorpt_correction_type multi-scan
_exptl_absorpt_process_details
;
multi-scan from symmetry-related measurements 
 Sortav (Blessing 1995)
;
_exptl_crystal_colour 'dark red'
_exptl_crystal_density_diffrn 1.869
_exptl_crystal_density_method 'not measured'
_exptl_crystal_description brick
_exptl_crystal_F_000 724
_exptl_crystal_size_max 0.14
_exptl_crystal_size_mid 0.10
_exptl_crystal_size_min 0.05
_refine_diff_density_max 0.340
_refine_diff_density_min -0.429
_refine_diff_density_rms 0.073
_refine_ls_abs_structure_details 'Flack H D (1983), Acta Cryst. A39, 876-881, 1122 Friedel pairs'
_refine_ls_abs_structure_Flack -0.028(14)
_refine_ls_extinction_method none
_refine_ls_goodness_of_fit_ref 1.056
_refine_ls_hydrogen_treatment mixed
_refine_ls_matrix_type full
_refine_ls_number_parameters 176
_refine_ls_number_reflns 2593
_refine_ls_number_restraints 3
_refine_ls_restrained_S_all 1.055
_refine_ls_R_factor_all 0.0357
_refine_ls_R_factor_gt 0.0320
_refine_ls_shift/su_max 0.001
_refine_ls_shift/su_mean 0.000
_refine_ls_structure_factor_coef Fsqd
_refine_ls_weighting_details 'calc w=1/[\s^2^(Fo^2^)+(0.0140P)^2^+3.5139P] where P=(Fo^2^+2Fc^2^)/3'
_refine_ls_weighting_scheme calc
_refine_ls_wR_factor_gt 0.0657
_refine_ls_wR_factor_ref 0.0685
_reflns_number_gt 2448
_reflns_number_total 2593
_reflns_threshold_expression >2sigma(I)
_cod_data_source_file c4dt01413h2.cif
_cod_data_source_block cmpnd2
_cod_depositor_comments 'Adding full bibliography for 7031606--7031613.cif.'
_cod_original_sg_symbol_H-M 'C c'
_cod_database_code 7031611

loop_
_symmetry_equiv_pos_as_xyz
'x, y, z'
'x, -y, z+1/2'
'x+1/2, y+1/2, z'
'x+1/2, -y+1/2, z+1/2'

loop_
_atom_site_label
_atom_site_type_symbol
_atom_site_fract_x
_atom_site_fract_y
_atom_site_fract_z
_atom_site_U_iso_or_equiv
_atom_site_adp_type
_atom_site_occupancy
_atom_site_symmetry_multiplicity
_atom_site_calc_flag
_atom_site_refinement_flags
Cu1 Cu 0.41217(6) 0.583216(18) 0.46302(7) 0.02337(12) Uani 1 1 d .
Cl1 Cl 0.53031(13) 0.66693(4) 0.63563(17) 0.0309(2) Uani 1 1 d .
Cl2 Cl 0.63396(11) 0.54970(4) 0.43176(15) 0.0292(2) Uani 1 1 d .
N1 N 0.1753(4) 0.61248(13) 0.3467(5) 0.0211(6) Uani 1 1 d .
N2 N 0.2919(4) 0.50583(13) 0.3594(5) 0.0226(7) Uani 1 1 d .
S1 S 0.39374(11) 0.44094(4) 0.35675(15) 0.0224(2) Uani 1 1 d .
C1 C 0.1250(5) 0.66857(17) 0.3462(6) 0.0271(9) Uani 1 1 d .
H1A H 0.2053 0.6997 0.3968 0.033 Uiso 1 1 calc R
C2 C -0.0406(5) 0.68313(18) 0.2743(7) 0.0302(9) Uani 1 1 d .
H2A H -0.0726 0.7235 0.2781 0.036 Uiso 1 1 calc R
C3 C -0.1582(5) 0.63873(19) 0.1974(7) 0.0295(10) Uani 1 1 d .
H3A H -0.2724 0.6480 0.1462 0.035 Uiso 1 1 calc R
C4 C -0.1068(5) 0.57990(18) 0.1960(7) 0.0279(9) Uani 1 1 d .
H4A H -0.1853 0.5483 0.1446 0.033 Uiso 1 1 calc R
C5 C 0.0594(5) 0.56842(17) 0.2704(6) 0.0215(8) Uani 1 1 d .
C6 C 0.1324(5) 0.50796(16) 0.2817(5) 0.0202(7) Uani 1 1 d .
N3 N 0.0301(4) 0.45983(14) 0.2147(5) 0.0237(7) Uani 1 1 d D
H3B H -0.081(3) 0.466(2) 0.161(7) 0.032(12) Uiso 1 1 d D
C7 C 0.0854(5) 0.40077(17) 0.2834(6) 0.0225(8) Uani 1 1 d .
C8 C -0.0270(5) 0.35723(19) 0.2760(6) 0.0271(9) Uani 1 1 d .
H8A H -0.1410 0.3668 0.2242 0.033 Uiso 1 1 calc R
C9 C 0.0284(5) 0.30001(17) 0.3444(6) 0.0262(8) Uani 1 1 d .
H9A H -0.0489 0.2697 0.3340 0.031 Uiso 1 1 calc R
C10 C 0.1946(5) 0.28607(18) 0.4278(6) 0.0283(9) Uani 1 1 d .
H10A H 0.2313 0.2465 0.4750 0.034 Uiso 1 1 calc R
C11 C 0.3083(5) 0.33002(18) 0.4426(6) 0.0278(9) Uani 1 1 d .
H11A H 0.4233 0.3211 0.5055 0.033 Uiso 1 1 calc R
C12 C 0.2532(5) 0.38704(16) 0.3652(6) 0.0219(8) Uani 1 1 d .

loop_
_atom_site_aniso_label
_atom_site_aniso_U_11
_atom_site_aniso_U_22
_atom_site_aniso_U_33
_atom_site_aniso_U_23
_atom_site_aniso_U_13
_atom_site_aniso_U_12
Cu1 0.0173(2) 0.0183(2) 0.0342(2) -0.0024(2) 0.01129(17) -0.0012(2)
Cl1 0.0255(5) 0.0209(5) 0.0469(6) -0.0053(4) 0.0169(4) -0.0056(4)
Cl2 0.0189(5) 0.0301(5) 0.0392(6) -0.0025(4) 0.0137(4) -0.0005(4)
N1 0.0192(16) 0.0193(15) 0.0262(16) 0.0032(13) 0.0116(13) 0.0019(12)
N2 0.0204(17) 0.0155(15) 0.0331(18) -0.0043(13) 0.0131(14) -0.0014(13)
S1 0.0162(5) 0.0194(4) 0.0313(5) -0.0014(4) 0.0103(4) 0.0003(3)
C1 0.029(2) 0.0208(19) 0.033(2) 0.0021(16) 0.0153(18) 0.0020(16)
C2 0.032(2) 0.021(2) 0.042(2) 0.0050(17) 0.020(2) 0.0071(17)
C3 0.021(2) 0.028(2) 0.041(2) 0.0050(18) 0.0149(19) 0.0077(17)
C4 0.022(2) 0.027(2) 0.036(2) -0.0018(17) 0.0134(17) -0.0003(16)
C5 0.0214(19) 0.0231(19) 0.0237(19) -0.0001(14) 0.0133(16) -0.0002(15)
C6 0.0199(19) 0.0215(18) 0.0206(17) -0.0019(14) 0.0102(15) -0.0006(15)
N3 0.0171(17) 0.0202(16) 0.0292(17) -0.0011(13) 0.0063(14) 0.0001(13)
C7 0.022(2) 0.0200(18) 0.0229(18) -0.0009(14) 0.0081(15) 0.0005(15)
C8 0.024(2) 0.028(2) 0.027(2) -0.0038(16) 0.0095(17) -0.0014(17)
C9 0.026(2) 0.0215(19) 0.031(2) -0.0002(16) 0.0130(17) -0.0056(16)
C10 0.032(2) 0.0194(19) 0.032(2) 0.0075(16) 0.0134(18) 0.0048(16)
C11 0.020(2) 0.025(2) 0.036(2) 0.0041(17) 0.0114(17) 0.0063(16)
C12 0.021(2) 0.0206(19) 0.0259(18) -0.0010(15) 0.0116(15) -0.0027(15)

loop_
_atom_type_symbol
_atom_type_description
_atom_type_scat_dispersion_real
_atom_type_scat_dispersion_imag
_atom_type_scat_source
C C 0.0033 0.0016 'International Tables Vol C Tables 4.2.6.8 and 6.1.1.4'
H H 0.0000 0.0000 'International Tables Vol C Tables 4.2.6.8 and 6.1.1.4'
N N 0.0061 0.0033 'International Tables Vol C Tables 4.2.6.8 and 6.1.1.4'
S S 0.1246 0.1234 'International Tables Vol C Tables 4.2.6.8 and 6.1.1.4'
Cl Cl 0.1484 0.1585 'International Tables Vol C Tables 4.2.6.8 and 6.1.1.4'
Cu Cu 0.3201 1.2651 'International Tables Vol C Tables 4.2.6.8 and 6.1.1.4'

loop_
_geom_angle_atom_site_label_1
_geom_angle_atom_site_label_2
_geom_angle_atom_site_label_3
_geom_angle
N2 Cu1 N1 80.07(13)
N2 Cu1 Cl1 167.30(10)
N1 Cu1 Cl1 96.44(9)
N2 Cu1 Cl2 92.14(10)
N1 Cu1 Cl2 153.42(9)
Cl1 Cu1 Cl2 96.11(4)
C1 N1 C5 118.5(3)
C1 N1 Cu1 127.0(3)
C5 N1 Cu1 114.5(2)
C6 N2 S1 121.7(3)
C6 N2 Cu1 116.4(2)
S1 N2 Cu1 121.78(17)
N2 S1 C12 100.08(17)
N1 C1 C2 122.2(4)
C3 C2 C1 119.5(4)
C2 C3 C4 118.7(4)
C5 C4 C3 118.9(4)
N1 C5 C4 122.2(4)
N1 C5 C6 112.9(3)
C4 C5 C6 124.9(4)
N2 C6 N3 125.1(3)
N2 C6 C5 116.0(3)
N3 C6 C5 118.9(3)
C6 N3 C7 122.4(3)
C8 C7 C12 120.2(4)
C8 C7 N3 119.9(4)
C12 C7 N3 119.9(3)
C9 C8 C7 119.4(4)
C8 C9 C10 120.9(4)
C9 C10 C11 119.9(4)
C12 C11 C10 119.7(4)
C11 C12 C7 119.8(3)
C11 C12 S1 120.1(3)
C7 C12 S1 120.0(3)
C6 N3 H3B 119(3)
C7 N3 H3B 116(3)
N1 C1 H1A 119
C2 C1 H1A 119
C1 C2 H2A 120
C3 C2 H2A 120
C2 C3 H3A 121
C4 C3 H3A 121
C3 C4 H4A 121
C5 C4 H4A 121
C7 C8 H8A 120
C9 C8 H8A 120
C11 C10 H10A 120
C10 C11 H11A 120
C12 C11 H11A 120

loop_
_geom_bond_atom_site_label_1
_geom_bond_atom_site_label_2
_geom_bond_distance
Cu1 N2 1.997(3)
Cu1 N1 2.026(3)
Cu1 Cl1 2.2276(11)
Cu1 Cl2 2.2435(11)
N1 C1 1.331(5)
N1 C5 1.360(5)
N2 C6 1.293(5)
N2 S1 1.720(3)
S1 C12 1.770(4)
C1 C2 1.386(6)
C2 C3 1.374(6)
C3 C4 1.394(6)
C4 C5 1.374(6)
C5 C6 1.488(5)
C6 N3 1.356(5)
N3 C7 1.416(5)
C7 C8 1.389(6)
C7 C12 1.393(5)
C8 C9 1.378(6)
C9 C10 1.381(6)
C10 C11 1.390(6)
C11 C12 1.387(5)
N3 H3B 0.91(4)
C1 H1A 0.95
C2 H2A 0.95
C3 H3A 0.95
C4 H4A 0.95
C8 H8A 0.95
C9 H9A 0.95
C10 H10A 0.95
C11 H11A 0.95
